data_4071622
loop_
_publ_author_name
'Kozlov, V. A.'
'Aleksanyan, D. V.'
'Nelyubina, Yu. V.'
'Lyssenko, K. A.'
'Gutsul, E. I.'
'Puntus, L. N.'
'Vasil&#x2019;ev, A. A.'
'Petrovskii, P. V.'
'Odinets, I. L.'

_publ_section_title
;
 Cyclopalladated Complexes of 3-Thiophosphorylbenzoic Acid Thioamides:
 Hybrid Pincer Ligands of a New Type. Synthesis, Catalytic Activity, and
 Photophysical Properties
;
_journal_issue 16
_journal_name_full Organometallics
_journal_page_first 4062
_journal_paper_doi 10.1021/om8002762
_journal_volume 27
_journal_year 2008
_chemical_formula_moiety 'C26 H22 N O P S'
_chemical_formula_sum 'C26 H22 N O P S'
_chemical_formula_weight 427.48
_chemical_name_systematic
; 
 ? 
;
_space_group_IT_number 14
_symmetry_cell_setting monoclinic
_symmetry_space_group_name_Hall '-P 2ybc'
_symmetry_space_group_name_H-M 'P 1 21/c 1'
_atom_sites_solution_hydrogens mixed
_atom_sites_solution_primary direct
_atom_sites_solution_secondary difmap
_audit_creation_method SHELXL-97
_cell_angle_alpha 90.00
_cell_angle_beta 103.48(2)
_cell_angle_gamma 90.00
_cell_formula_units_Z 4
_cell_length_a 12.2827(9)
_cell_length_b 17.2457(13)
_cell_length_c 10.7969(8)
_cell_measurement_reflns_used 756
_cell_measurement_temperature 120(2)
_cell_measurement_theta_max 30
_cell_measurement_theta_min 3
_cell_volume 2224.0(3)
_computing_cell_refinement 'SAINTPlus (Bruker, 1998a)'
_computing_data_collection 'SMART (Bruker, 1998b)'
_computing_data_reduction 'SAINTPlus (Bruker, 1998a)'
_computing_molecular_graphics 'SHELXTL ver. 5.1 (Sheldrick, 1998b)'
_computing_publication_material 'SHELXTL ver. 5.1 (Sheldrick, 1998b)'
_computing_structure_refinement 'SHELXTL ver. 5.1 (Sheldrick, 1998b)'
_computing_structure_solution 'SHELXTL ver. 5.1 (Sheldrick, 1998b)'
_diffrn_ambient_temperature 120(2)
_diffrn_measured_fraction_theta_full 0.991
_diffrn_measured_fraction_theta_max 0.991
_diffrn_measurement_device_type 'Bruker SMART 1000 CCD area detector'
_diffrn_measurement_method 'phi and omega scans'
_diffrn_radiation_monochromator graphite
_diffrn_radiation_source 'fine-focus sealed tube'
_diffrn_radiation_type MoK\a
_diffrn_radiation_wavelength 0.71073
_diffrn_reflns_av_R_equivalents 0.0604
_diffrn_reflns_av_sigmaI/netI 0.0771
_diffrn_reflns_limit_h_max 16
_diffrn_reflns_limit_h_min -16
_diffrn_reflns_limit_k_max 23
_diffrn_reflns_limit_k_min -23
_diffrn_reflns_limit_l_max 14
_diffrn_reflns_limit_l_min -13
_diffrn_reflns_number 20134
_diffrn_reflns_theta_full 29.00
_diffrn_reflns_theta_max 29.00
_diffrn_reflns_theta_min 1.70
_exptl_absorpt_coefficient_mu 0.235
_exptl_absorpt_correction_T_max 0.9563
_exptl_absorpt_correction_T_min 0.9411
_exptl_absorpt_correction_type multi-scan
_exptl_absorpt_process_details 'SADABS (Sheldrick, 1998a)'
_exptl_crystal_colour colorless
_exptl_crystal_density_diffrn 1.277
_exptl_crystal_density_method 'not measured'
_exptl_crystal_description prism
_exptl_crystal_F_000 896
_exptl_crystal_size_max 0.25
_exptl_crystal_size_mid 0.20
_exptl_crystal_size_min 0.20
_refine_diff_density_max 0.448
_refine_diff_density_min -0.369
_refine_diff_density_rms 0.078
_refine_ls_extinction_method none
_refine_ls_goodness_of_fit_ref 1.001
_refine_ls_hydrogen_treatment constr
_refine_ls_matrix_type full
_refine_ls_number_parameters 272
_refine_ls_number_reflns 5858
_refine_ls_number_restraints 0
_refine_ls_restrained_S_all 1.001
_refine_ls_R_factor_all 0.0898
_refine_ls_R_factor_gt 0.0582
_refine_ls_shift/su_max 0.001
_refine_ls_shift/su_mean 0.000
_refine_ls_structure_factor_coef Fsqd
_refine_ls_weighting_details 'calc w=1/[\s^2^(Fo^2^)+(0.0300P)^2^+2.0900P] where P=(Fo^2^+2Fc^2^)/3'
_refine_ls_weighting_scheme calc
_refine_ls_wR_factor_gt 0.1124
_refine_ls_wR_factor_ref 0.1220
_reflns_number_gt 3671
_reflns_number_total 5858
_reflns_threshold_expression I>2\s(I)
_cod_data_source_file om8002762-file001.cif
_cod_data_source_block a
_cod_depositor_comments
;
The following automatic conversions were performed:

'_symmetry_cell_setting' value 'Monoclinic' changed to 'monoclinic'
according to /home/saulius/struct/CIF-dictionaries/cif_core.dic
dictionary named 'cif_core.dic' version 2.4.1 from 2010-06-29.

Automatic conversion script
Id: cif_fix_values 1715 2011-07-08 13:25:40Z adriana 
;
_cod_original_sg_symbol_H-M 'P 21/c'
_cod_database_code 4071622

loop_
_symmetry_equiv_pos_as_xyz
'x, y, z'
'-x, y+1/2, -z+1/2'
'-x, -y, -z'
'x, -y-1/2, z-1/2'

loop_
_atom_site_label
_atom_site_type_symbol
_atom_site_fract_x
_atom_site_fract_y
_atom_site_fract_z
_atom_site_U_iso_or_equiv
_atom_site_adp_type
_atom_site_occupancy
_atom_site_symmetry_multiplicity
_atom_site_calc_flag
_atom_site_refinement_flags
_atom_site_disorder_assembly
_atom_site_disorder_group
P1 P 1.07883(5) 0.13885(3) 0.51420(5) 0.01836(13) Uani 1 1 d . . .
O1 O 1.15734(12) 0.07691(9) 0.57927(14) 0.0240(4) Uani 1 1 d . . .
S1 S 0.65145(6) 0.08677(4) 0.01689(6) 0.03616(18) Uani 1 1 d . . .
N1 N 0.69517(14) 0.00915(11) 0.23661(18) 0.0225(4) Uani 1 1 d . . .
H1N H 0.7527 -0.0100 0.2995 0.027 Uiso 1 1 d R . .
C1 C 0.96537(17) 0.15467(12) 0.5909(2) 0.0187(4) Uani 1 1 d . . .
C2 C 0.94074(18) 0.09631(13) 0.6696(2) 0.0222(5) Uani 1 1 d . . .
H2A H 0.9841 0.0515 0.6834 0.027 Uiso 1 1 calc R . .
C3 C 0.8513(2) 0.10506(14) 0.7274(2) 0.0285(5) Uani 1 1 d . . .
H3A H 0.8351 0.0662 0.7801 0.034 Uiso 1 1 calc R . .
C4 C 0.7866(2) 0.17154(15) 0.7063(2) 0.0313(6) Uani 1 1 d . . .
H4A H 0.7272 0.1775 0.7455 0.038 Uiso 1 1 calc R . .
C5 C 0.80995(19) 0.22915(14) 0.6273(2) 0.0299(6) Uani 1 1 d . . .
H5A H 0.7659 0.2736 0.6129 0.036 Uiso 1 1 calc R . .
C6 C 0.89871(18) 0.22098(13) 0.5694(2) 0.0244(5) Uani 1 1 d . . .
H6A H 0.9139 0.2598 0.5160 0.029 Uiso 1 1 calc R . .
C7 C 1.15059(17) 0.22984(12) 0.5097(2) 0.0195(5) Uani 1 1 d . . .
C8 C 1.12501(18) 0.28088(13) 0.4071(2) 0.0220(5) Uani 1 1 d . . .
H8A H 1.0652 0.2705 0.3387 0.026 Uiso 1 1 calc R . .
C9 C 1.18895(19) 0.34756(13) 0.4070(2) 0.0249(5) Uani 1 1 d . . .
H9A H 1.1716 0.3815 0.3383 0.030 Uiso 1 1 calc R . .
C10 C 1.27790(19) 0.36354(14) 0.5080(2) 0.0263(5) Uani 1 1 d . . .
H10A H 1.3213 0.4075 0.5063 0.032 Uiso 1 1 calc R . .
C11 C 1.30244(18) 0.31432(13) 0.6115(2) 0.0257(5) Uani 1 1 d . . .
H11A H 1.3610 0.3260 0.6806 0.031 Uiso 1 1 calc R . .
C12 C 1.24006(18) 0.24744(13) 0.6126(2) 0.0226(5) Uani 1 1 d . . .
H12A H 1.2577 0.2141 0.6821 0.027 Uiso 1 1 calc R . .
C13 C 1.01410(17) 0.11449(12) 0.3510(2) 0.0181(4) Uani 1 1 d . . .
C14 C 0.90133(17) 0.09386(12) 0.3147(2) 0.0188(4) Uani 1 1 d . . .
H14A H 0.8576 0.0954 0.3744 0.023 Uiso 1 1 calc R . .
C15 C 0.85321(18) 0.07095(12) 0.1899(2) 0.0205(5) Uani 1 1 d . . .
C16 C 0.9198(2) 0.06870(13) 0.1017(2) 0.0253(5) Uani 1 1 d . . .
H16A H 0.8885 0.0544 0.0180 0.030 Uiso 1 1 calc R . .
C17 C 1.03227(19) 0.08753(13) 0.1379(2) 0.0240(5) Uani 1 1 d . . .
H17A H 1.0764 0.0845 0.0789 0.029 Uiso 1 1 calc R . .
C18 C 1.07947(18) 0.11085(13) 0.2613(2) 0.0222(5) Uani 1 1 d . . .
H18A H 1.1549 0.1241 0.2845 0.027 Uiso 1 1 calc R . .
C19 C 0.73103(18) 0.05243(13) 0.1525(2) 0.0229(5) Uani 1 1 d . . .
C20 C 0.57831(19) -0.00961(15) 0.2290(2) 0.0311(6) Uani 1 1 d . B .
H20A H 0.5734 -0.0627 0.2569 0.037 Uiso 1 1 calc R . .
H20B H 0.5371 -0.0062 0.1409 0.037 Uiso 1 1 calc R . .
C21 C 0.5242(2) 0.04288(17) 0.3084(2) 0.0344(6) Uani 1 1 d . . .
C26 C 0.5683(2) 0.11371(19) 0.3518(3) 0.0458(8) Uani 1 1 d . B .
H26A H 0.6334 0.1314 0.3311 0.055 Uiso 1 1 calc R A 1
C22 C 0.4261(2) 0.0180(2) 0.3398(3) 0.0500(8) Uani 1 1 d . B 1
H22A H 0.3960 -0.0299 0.3104 0.060 Uiso 1 1 calc R B 1
C23 C 0.3732(3) 0.0620(3) 0.4123(3) 0.0680(12) Uani 1 1 d . B 1
H23A H 0.3075 0.0445 0.4316 0.082 Uiso 1 1 calc R B 1
C24 C 0.4175(3) 0.1323(3) 0.4567(3) 0.0715(13) Uani 1 1 d . B 1
H24A H 0.3820 0.1622 0.5072 0.086 Uiso 1 1 calc R B 1
C25 C 0.5149(3) 0.1592(2) 0.4272(3) 0.0670(11) Uani 1 1 d . B 1
H25A H 0.5445 0.2071 0.4573 0.080 Uiso 1 1 calc R B 1

loop_
_atom_site_aniso_label
_atom_site_aniso_U_11
_atom_site_aniso_U_22
_atom_site_aniso_U_33
_atom_site_aniso_U_23
_atom_site_aniso_U_13
_atom_site_aniso_U_12
P1 0.0184(3) 0.0183(3) 0.0175(3) 0.0011(2) 0.0022(2) -0.0010(2)
O1 0.0223(8) 0.0250(8) 0.0228(9) 0.0057(7) 0.0015(6) -0.0006(6)
S1 0.0379(4) 0.0308(3) 0.0296(4) 0.0061(3) -0.0129(3) -0.0065(3)
N1 0.0171(9) 0.0279(10) 0.0202(10) -0.0010(8) 0.0000(8) 0.0000(8)
C1 0.0177(10) 0.0211(11) 0.0155(11) -0.0030(9) 0.0004(8) -0.0043(8)
C2 0.0241(11) 0.0218(11) 0.0204(12) 0.0012(9) 0.0041(9) 0.0007(9)
C3 0.0322(13) 0.0294(13) 0.0256(13) 0.0029(10) 0.0100(10) -0.0036(10)
C4 0.0278(12) 0.0353(14) 0.0347(15) -0.0063(12) 0.0149(11) -0.0007(11)
C5 0.0263(12) 0.0243(12) 0.0383(15) -0.0043(11) 0.0059(11) 0.0027(10)
C6 0.0252(12) 0.0206(11) 0.0263(13) 0.0003(10) 0.0036(10) -0.0018(9)
C7 0.0184(10) 0.0201(11) 0.0210(12) -0.0013(9) 0.0064(9) -0.0009(8)
C8 0.0232(11) 0.0241(12) 0.0175(11) 0.0013(9) 0.0022(9) -0.0009(9)
C9 0.0306(12) 0.0223(12) 0.0240(13) 0.0023(10) 0.0107(10) -0.0008(9)
C10 0.0273(12) 0.0212(11) 0.0332(14) -0.0048(10) 0.0128(10) -0.0072(9)
C11 0.0220(11) 0.0272(12) 0.0259(13) -0.0073(10) 0.0018(9) -0.0039(9)
C12 0.0232(11) 0.0250(12) 0.0194(12) 0.0006(9) 0.0044(9) -0.0004(9)
C13 0.0215(10) 0.0148(10) 0.0171(11) 0.0002(8) 0.0030(9) -0.0009(8)
C14 0.0200(10) 0.0176(11) 0.0185(11) -0.0011(9) 0.0038(9) 0.0000(8)
C15 0.0240(11) 0.0165(11) 0.0197(12) -0.0007(9) 0.0027(9) 0.0020(8)
C16 0.0361(13) 0.0226(12) 0.0157(11) -0.0007(9) 0.0032(10) -0.0001(10)
C17 0.0318(12) 0.0233(12) 0.0204(12) 0.0015(10) 0.0131(10) -0.0009(10)
C18 0.0225(11) 0.0199(11) 0.0246(12) 0.0011(9) 0.0063(9) 0.0004(9)
C19 0.0253(11) 0.0189(11) 0.0213(12) -0.0048(9) -0.0010(9) -0.0009(9)
C20 0.0222(12) 0.0371(14) 0.0326(15) -0.0021(11) 0.0035(10) -0.0042(10)
C21 0.0213(12) 0.0545(18) 0.0243(14) 0.0005(12) -0.0009(10) 0.0092(11)
C26 0.0291(14) 0.066(2) 0.0381(17) -0.0175(15) -0.0005(12) 0.0134(13)
C22 0.0258(14) 0.084(2) 0.0399(18) 0.0213(16) 0.0073(12) 0.0148(14)
C23 0.0355(17) 0.131(4) 0.039(2) 0.031(2) 0.0127(15) 0.033(2)
C24 0.047(2) 0.136(4) 0.0309(18) 0.001(2) 0.0058(15) 0.056(2)
C25 0.0499(19) 0.094(3) 0.046(2) -0.0275(19) -0.0116(16) 0.0377(19)

loop_
_atom_type_symbol
_atom_type_description
_atom_type_scat_dispersion_real
_atom_type_scat_dispersion_imag
_atom_type_scat_source
C C 0.0033 0.0016 'International Tables Vol C Tables 4.2.6.8 and 6.1.1.4'
N N 0.0061 0.0033 'International Tables Vol C Tables 4.2.6.8 and 6.1.1.4'
O O 0.0106 0.0060 'International Tables Vol C Tables 4.2.6.8 and 6.1.1.4'
P P 0.1023 0.0942 'International Tables Vol C Tables 4.2.6.8 and 6.1.1.4'
S S 0.1246 0.1234 'International Tables Vol C Tables 4.2.6.8 and 6.1.1.4'
H H 0.0000 0.0000 'International Tables Vol C Tables 4.2.6.8 and 6.1.1.4'

loop_
_geom_angle_atom_site_label_1
_geom_angle_atom_site_label_2
_geom_angle_atom_site_label_3
_geom_angle
O1 P1 C1 112.00(10)
O1 P1 C13 112.35(9)
C1 P1 C13 105.81(10)
O1 P1 C7 111.53(9)
C1 P1 C7 108.41(10)
C13 P1 C7 106.41(10)
C19 N1 C20 124.53(19)
C19 N1 H1N 112.8
C20 N1 H1N 122.6
C6 C1 C2 119.4(2)
C6 C1 P1 122.35(17)
C2 C1 P1 118.15(16)
C3 C2 C1 120.0(2)
C3 C2 H2A 120.0
C1 C2 H2A 120.0
C4 C3 C2 120.0(2)
C4 C3 H3A 120.0
C2 C3 H3A 120.0
C5 C4 C3 120.2(2)
C5 C4 H4A 119.9
C3 C4 H4A 119.9
C4 C5 C6 120.3(2)
C4 C5 H5A 119.9
C6 C5 H5A 119.9
C5 C6 C1 120.1(2)
C5 C6 H6A 119.9
C1 C6 H6A 119.9
C8 C7 C12 118.9(2)
C8 C7 P1 123.35(16)
C12 C7 P1 117.65(17)
C7 C8 C9 120.0(2)
C7 C8 H8A 120.0
C9 C8 H8A 120.0
C10 C9 C8 120.5(2)
C10 C9 H9A 119.8
C8 C9 H9A 119.8
C11 C10 C9 120.0(2)
C11 C10 H10A 120.0
C9 C10 H10A 120.0
C10 C11 C12 120.2(2)
C10 C11 H11A 119.9
C12 C11 H11A 119.9
C11 C12 C7 120.4(2)
C11 C12 H12A 119.8
C7 C12 H12A 119.8
C14 C13 C18 119.2(2)
C14 C13 P1 121.06(16)
C18 C13 P1 119.60(16)
C13 C14 C15 120.8(2)
C13 C14 H14A 119.6
C15 C14 H14A 119.6
C16 C15 C14 118.9(2)
C16 C15 C19 121.4(2)
C14 C15 C19 119.6(2)
C17 C16 C15 120.5(2)
C17 C16 H16A 119.8
C15 C16 H16A 119.8
C18 C17 C16 120.5(2)
C18 C17 H17A 119.8
C16 C17 H17A 119.8
C17 C18 C13 120.1(2)
C17 C18 H18A 119.9
C13 C18 H18A 119.9
N1 C19 C15 114.04(19)
N1 C19 S1 125.45(17)
C15 C19 S1 120.50(17)
N1 C20 C21 113.3(2)
N1 C20 H20A 108.9
C21 C20 H20A 108.9
N1 C20 H20B 108.9
C21 C20 H20B 108.9
H20A C20 H20B 107.7
C26 C21 C22 119.0(3)
C26 C21 C20 122.6(2)
C22 C21 C20 118.4(3)
C21 C26 C25 119.8(3)
C21 C26 H26A 120.1
C25 C26 H26A 120.1
C23 C22 C21 121.6(4)
C23 C22 H22A 119.2
C21 C22 H22A 119.2
C22 C23 C24 119.4(3)
C22 C23 H23A 120.3
C24 C23 H23A 120.3
C23 C24 C25 120.7(3)
C23 C24 H24A 119.7
C25 C24 H24A 119.7
C24 C25 C26 119.4(4)
C24 C25 H25A 120.3
C26 C25 H25A 120.3

loop_
_geom_bond_atom_site_label_1
_geom_bond_atom_site_label_2
_geom_bond_distance
P1 O1 1.4996(16)
P1 C1 1.800(2)
P1 C13 1.806(2)
P1 C7 1.806(2)
S1 C19 1.668(2)
N1 C19 1.328(3)
N1 C20 1.455(3)
N1 H1N 0.9196
C1 C6 1.394(3)
C1 C2 1.395(3)
C2 C3 1.392(3)
C2 H2A 0.9300
C3 C4 1.384(3)
C3 H3A 0.9300
C4 C5 1.383(3)
C4 H4A 0.9300
C5 C6 1.385(3)
C5 H5A 0.9300
C6 H6A 0.9300
C7 C8 1.392(3)
C7 C12 1.402(3)
C8 C9 1.393(3)
C8 H8A 0.9300
C9 C10 1.380(3)
C9 H9A 0.9300
C10 C11 1.379(3)
C10 H10A 0.9300
C11 C12 1.386(3)
C11 H11A 0.9300
C12 H12A 0.9300
C13 C14 1.395(3)
C13 C18 1.396(3)
C14 C15 1.396(3)
C14 H14A 0.9300
C15 C16 1.393(3)
C15 C19 1.495(3)
C16 C17 1.384(3)
C16 H16A 0.9300
C17 C18 1.383(3)
C17 H17A 0.9300
C18 H18A 0.9300
C20 C21 1.503(3)
C20 H20A 0.9700
C20 H20B 0.9700
C21 C26 1.374(4)
C21 C22 1.394(4)
C26 C25 1.399(4)
C26 H26A 0.9300
C22 C23 1.359(5)
C22 H22A 0.9300
C23 C24 1.368(6)
C23 H23A 0.9300
C24 C25 1.388(5)
C24 H24A 0.9300
C25 H25A 0.9300

loop_
_geom_hbond_atom_site_label_D
_geom_hbond_atom_site_label_H
_geom_hbond_atom_site_label_A
_geom_hbond_site_symmetry_A
_geom_hbond_distance_DH
_geom_hbond_distance_HA
_geom_hbond_distance_DA
_geom_hbond_angle_DHA
N1 H1N O1 3_756 0.92 1.90 2.785(2) 162

loop_
_geom_torsion_atom_site_label_1
_geom_torsion_atom_site_label_2
_geom_torsion_atom_site_label_3
_geom_torsion_atom_site_label_4
_geom_torsion
O1 P1 C1 C6 163.39(17)
C13 P1 C1 C6 -73.89(19)
C7 P1 C1 C6 39.9(2)
O1 P1 C1 C2 -19.8(2)
C13 P1 C1 C2 102.88(18)
C7 P1 C1 C2 -143.32(17)
C6 C1 C2 C3 -1.0(3)
P1 C1 C2 C3 -177.87(17)
C1 C2 C3 C4 0.3(3)
C2 C3 C4 C5 0.4(4)
C3 C4 C5 C6 -0.5(4)
C4 C5 C6 C1 -0.3(4)
C2 C1 C6 C5 1.0(3)
P1 C1 C6 C5 177.71(17)
O1 P1 C7 C8 143.25(18)
C1 P1 C7 C8 -93.0(2)
C13 P1 C7 C8 20.4(2)
O1 P1 C7 C12 -33.5(2)
C1 P1 C7 C12 90.25(18)
C13 P1 C7 C12 -156.35(17)
C12 C7 C8 C9 1.0(3)
P1 C7 C8 C9 -175.75(17)
C7 C8 C9 C10 0.1(3)
C8 C9 C10 C11 -1.5(3)
C9 C10 C11 C12 2.0(3)
C10 C11 C12 C7 -0.9(3)
C8 C7 C12 C11 -0.5(3)
P1 C7 C12 C11 176.37(17)
O1 P1 C13 C14 107.77(18)
C1 P1 C13 C14 -14.7(2)
C7 P1 C13 C14 -129.91(18)
O1 P1 C13 C18 -67.64(19)
C1 P1 C13 C18 169.85(17)
C7 P1 C13 C18 54.68(19)
C18 C13 C14 C15 -1.0(3)
P1 C13 C14 C15 -176.43(16)
C13 C14 C15 C16 0.2(3)
C13 C14 C15 C19 -177.41(19)
C14 C15 C16 C17 1.1(3)
C19 C15 C16 C17 178.7(2)
C15 C16 C17 C18 -1.7(3)
C16 C17 C18 C13 0.9(3)
C14 C13 C18 C17 0.4(3)
P1 C13 C18 C17 175.93(17)
C20 N1 C19 C15 173.0(2)
C20 N1 C19 S1 -5.6(3)
C16 C15 C19 N1 138.2(2)
C14 C15 C19 N1 -44.2(3)
C16 C15 C19 S1 -43.0(3)
C14 C15 C19 S1 134.52(19)
C19 N1 C20 C21 -96.7(3)
N1 C20 C21 C26 18.2(4)
N1 C20 C21 C22 -161.1(2)
C22 C21 C26 C25 0.5(4)
C20 C21 C26 C25 -178.8(3)
C26 C21 C22 C23 -0.1(4)
C20 C21 C22 C23 179.3(3)
C21 C22 C23 C24 -0.5(5)
C22 C23 C24 C25 0.7(5)
C23 C24 C25 C26 -0.3(5)
C21 C26 C25 C24 -0.3(4)

loop_
_cod_related_entry_id
_cod_related_entry_database
_cod_related_entry_code
1 ChemSpider 30659770
